data_2221606
loop_
_publ_author_name
'Jebas, Samuel Robinson'
'Sinthiya, A.'
'Ravindran Durai Nayagam, B.'
'Schollmeyer, Dieter'
'Raj, S. Alfred Cecil'

_publ_section_title
;
 Bis(4-aminopyridinium) tetrachloridocobaltate(II)
;
_journal_coeditor_code BT2925
_journal_issue 5
_journal_name_full 'Acta Crystallographica Section E'
_journal_page_first m521
_journal_paper_doi 10.1107/S1600536809013270
_journal_volume 65
_journal_year 2009
_chemical_formula_iupac '(C5 H7 N2)2 [Co Cl4]'
_chemical_formula_moiety '2(C5 H7 N2 +), Cl4 Co1 2-'
_chemical_formula_sum 'C10 H14 Cl4 Co N4'
_chemical_formula_weight 390.98
_chemical_name_systematic
;
Bis(4-aminopyridinium) tetrachloridocobalt(II)
;
_space_group_IT_number 19
_symmetry_cell_setting orthorhombic
_symmetry_space_group_name_Hall 'P 2ac 2ab'
_symmetry_space_group_name_H-M 'P 21 21 21'
_atom_sites_solution_hydrogens geom
_atom_sites_solution_primary direct
_atom_sites_solution_secondary difmap
_audit_creation_method SHELXL-97
_cell_angle_alpha 90.00
_cell_angle_beta 90.00
_cell_angle_gamma 90.00
_cell_formula_units_Z 4
_cell_length_a 15.0051(12)
_cell_length_b 14.9751(12)
_cell_length_c 7.1723(6)
_cell_measurement_reflns_used 9192
_cell_measurement_temperature 173(2)
_cell_measurement_theta_max 27.8
_cell_measurement_theta_min 2.7
_cell_volume 1611.6(2)
_computing_cell_refinement 'SAINT (Bruker, 2008)'
_computing_data_collection 'APEX2 (Bruker, 2008)'
_computing_data_reduction 'SAINT (Bruker, 2008)'
_computing_molecular_graphics 'SHELXTL (Sheldrick, 2008)'
_computing_publication_material
;
SHELXTL (Sheldrick, 2008) and PLATON (Spek, 2009)
;
_computing_structure_refinement 'SHELXL97 (Sheldrick, 2008)'
_computing_structure_solution 'SHELXS97 (Sheldrick, 2008)'
_diffrn_ambient_temperature 173(2)
_diffrn_measured_fraction_theta_full 0.999
_diffrn_measured_fraction_theta_max 0.999
_diffrn_measurement_device '\k-geometry diffractometer'
_diffrn_measurement_device_type 'Bruker APEXII SMART CCD'
_diffrn_measurement_method 'CCD scan'
_diffrn_radiation_monochromator graphite
_diffrn_radiation_type MoK\a
_diffrn_radiation_wavelength 0.71073
_diffrn_reflns_av_R_equivalents 0.0346
_diffrn_reflns_av_sigmaI/netI 0.0167
_diffrn_reflns_limit_h_max 19
_diffrn_reflns_limit_h_min -19
_diffrn_reflns_limit_k_max 19
_diffrn_reflns_limit_k_min -19
_diffrn_reflns_limit_l_max 9
_diffrn_reflns_limit_l_min -9
_diffrn_reflns_number 45299
_diffrn_reflns_theta_full 27.99
_diffrn_reflns_theta_max 27.99
_diffrn_reflns_theta_min 1.36
_exptl_absorpt_coefficient_mu 1.719
_exptl_absorpt_correction_T_max 0.746
_exptl_absorpt_correction_T_min 0.650
_exptl_absorpt_correction_type multi-scan
_exptl_absorpt_process_details '(SADABS; Bruker, 2008)'
_exptl_crystal_colour blue
_exptl_crystal_density_diffrn 1.611
_exptl_crystal_density_method 'not measured'
_exptl_crystal_description block
_exptl_crystal_F_000 788
_exptl_crystal_size_max 0.25
_exptl_crystal_size_mid 0.22
_exptl_crystal_size_min 0.17
_refine_diff_density_max 0.254
_refine_diff_density_min -0.125
_refine_ls_abs_structure_details 'Flack (1983), 1654 Friedel pairs'
_refine_ls_abs_structure_Flack -0.12(2)
_refine_ls_extinction_method none
_refine_ls_goodness_of_fit_ref 1.021
_refine_ls_hydrogen_treatment constr
_refine_ls_matrix_type full
_refine_ls_number_parameters 173
_refine_ls_number_reflns 3884
_refine_ls_number_restraints 0
_refine_ls_restrained_S_all 1.021
_refine_ls_R_factor_all 0.0226
_refine_ls_R_factor_gt 0.0214
_refine_ls_shift/esd_max 0.000
_refine_ls_shift/su_max 0.000
_refine_ls_shift/su_mean 0.000
_refine_ls_structure_factor_coef Fsqd
_refine_ls_weighting_details 'calc w=1/[\s^2^(Fo^2^)+(0.0281P)^2^+0.361P] where P=(Fo^2^+2Fc^2^)/3'
_refine_ls_weighting_scheme calc
_refine_ls_wR_factor_obs 0.0513
_refine_ls_wR_factor_ref 0.0520
_reflns_number_gt 3802
_reflns_number_total 3884
_reflns_threshold_expression I>2\s(I)
_cod_data_source_file bt2925.cif
_cod_data_source_block I
_cod_database_code 2221606
_cod_database_fobs_code 2221606

loop_
_symmetry_equiv_pos_as_xyz
'x, y, z'
'-x+1/2, -y, z+1/2'
'x+1/2, -y+1/2, -z'
'-x, y+1/2, -z+1/2'

loop_
_atom_site_type_symbol
_atom_site_label
_atom_site_fract_x
_atom_site_fract_y
_atom_site_fract_z
_atom_site_U_iso_or_equiv
_atom_site_adp_type
_atom_site_calc_flag
_atom_site_refinement_flags
_atom_site_occupancy
_atom_site_disorder_assembly
_atom_site_disorder_group
Co Co1 0.49922(2) 0.24481(2) 0.37955(6) 0.02580(7) Uani d . 1 . .
Cl Cl1 0.45208(4) 0.12712(5) 0.20160(11) 0.03485(16) Uani d . 1 . .
Cl Cl2 0.59477(5) 0.18722(5) 0.59594(11) 0.03872(17) Uani d . 1 . .
Cl Cl3 0.38406(6) 0.30281(5) 0.54058(11) 0.04194(19) Uani d . 1 . .
Cl Cl4 0.56931(5) 0.33990(5) 0.18373(14) 0.04232(17) Uani d . 1 . .
C C1 0.19394(17) 0.06484(18) 0.2826(4) 0.0289(5) Uani d . 1 . .
C C2 0.2459(2) -0.0132(2) 0.2552(4) 0.0337(6) Uani d . 1 . .
H H2 0.3091 -0.0095 0.2540 0.040 Uiso calc R 1 . .
C C3 0.2050(2) -0.0935(2) 0.2307(4) 0.0379(7) Uani d . 1 . .
H H3 0.2400 -0.1455 0.2116 0.045 Uiso calc R 1 . .
N N4 0.11624(18) -0.10010(17) 0.2331(3) 0.0413(6) Uani d . 1 . .
H H4 0.0873 -0.1508 0.2248 0.050 Uiso d R 1 . .
C C5 0.0644(2) -0.0280(2) 0.2604(4) 0.0403(7) Uani d . 1 . .
H H5 0.0015 -0.0348 0.2631 0.048 Uiso calc R 1 . .
C C6 0.10048(18) 0.0545(2) 0.2843(4) 0.0342(6) Uani d . 1 . .
H H6 0.0630 0.1049 0.3021 0.041 Uiso calc R 1 . .
N N7 0.23233(15) 0.14446(15) 0.3030(4) 0.0382(5) Uani d . 1 . .
H H7A 0.2002 0.1883 0.3330 0.057 Uiso d R 1 . .
H H7B 0.2909 0.1553 0.2895 0.057 Uiso d R 1 . .
C C8 0.32310(18) 0.44022(18) 0.0283(4) 0.0289(5) Uani d . 1 . .
C C9 0.3084(2) 0.34727(18) 0.0205(4) 0.0326(6) Uani d . 1 . .
H H9 0.3562 0.3066 0.0389 0.039 Uiso calc R 1 . .
C C10 0.2245(2) 0.3171(2) -0.0139(4) 0.0398(7) Uani d . 1 . .
H H10 0.2142 0.2546 -0.0204 0.048 Uiso calc R 1 . .
N N11 0.15584(17) 0.37337(19) -0.0389(3) 0.0418(6) Uani d . 1 . .
H H11 0.1000 0.3568 -0.0377 0.050 Uiso d R 1 . .
C C12 0.1679(2) 0.4632(2) -0.0254(4) 0.0382(7) Uani d . 1 . .
H H12 0.1183 0.5021 -0.0385 0.046 Uiso calc R 1 . .
C C13 0.24960(17) 0.4974(3) 0.0064(4) 0.0331(6) Uani d . 1 . .
H H13 0.2575 0.5602 0.0140 0.040 Uiso calc R 1 . .
N N14 0.40431(15) 0.47315(16) 0.0593(3) 0.0375(5) Uani d . 1 . .
H H14A 0.4522 0.4383 0.0767 0.056 Uiso d R 1 . .
H H14B 0.4130 0.5288 0.0656 0.056 Uiso d R 1 . .

loop_
_atom_site_aniso_label
_atom_site_aniso_U_11
_atom_site_aniso_U_22
_atom_site_aniso_U_33
_atom_site_aniso_U_12
_atom_site_aniso_U_13
_atom_site_aniso_U_23
Co1 0.02267(19) 0.0223(2) 0.03247(13) 0.00081(16) -0.00149(13) -0.00034(12)
Cl1 0.0261(3) 0.0370(4) 0.0415(4) -0.0058(2) 0.0005(3) -0.0129(3)
Cl2 0.0389(4) 0.0279(3) 0.0493(4) 0.0002(2) -0.0190(3) 0.0004(3)
Cl3 0.0407(4) 0.0315(4) 0.0536(4) 0.0119(3) 0.0134(3) 0.0012(3)
Cl4 0.0296(3) 0.0346(4) 0.0628(4) -0.0003(3) 0.0073(3) 0.0151(3)
C1 0.0278(13) 0.0327(14) 0.0263(13) 0.0030(10) -0.0015(11) 0.0023(11)
C2 0.0296(15) 0.0333(15) 0.0383(15) 0.0032(11) 0.0010(11) 0.0018(13)
C3 0.0486(17) 0.0302(14) 0.0349(15) 0.0031(12) -0.0027(13) -0.0019(11)
N4 0.0536(15) 0.0364(13) 0.0338(12) -0.0155(11) -0.0055(11) 0.0029(10)
C5 0.0334(16) 0.0515(17) 0.0359(15) -0.0080(13) -0.0017(12) 0.0069(12)
C6 0.0289(14) 0.0408(16) 0.0329(14) 0.0033(11) -0.0021(12) 0.0026(12)
N7 0.0303(11) 0.0273(12) 0.0570(15) 0.0018(8) 0.0002(11) 0.0017(11)
C8 0.0279(13) 0.0328(13) 0.0261(12) 0.0014(10) 0.0004(11) 0.0015(11)
C9 0.0403(15) 0.0260(13) 0.0317(13) 0.0018(11) 0.0001(12) 0.0001(11)
C10 0.0500(17) 0.0372(17) 0.0321(14) -0.0146(14) 0.0024(13) -0.0031(12)
N11 0.0305(12) 0.0627(17) 0.0322(11) -0.0136(12) -0.0010(10) -0.0001(12)
C12 0.0342(15) 0.0499(18) 0.0304(14) 0.0011(12) 0.0018(12) 0.0038(13)
C13 0.0307(14) 0.0327(16) 0.0357(14) 0.0041(10) 0.0040(13) 0.0027(11)
N14 0.0279(11) 0.0295(11) 0.0550(15) -0.0007(8) -0.0018(11) -0.0008(10)

loop_
_atom_type_symbol
_atom_type_description
_atom_type_scat_dispersion_real
_atom_type_scat_dispersion_imag
_atom_type_scat_source
C C 0.0033 0.0016 'International Tables Vol C Tables 4.2.6.8 and 6.1.1.4'
H H 0.0000 0.0000 'International Tables Vol C Tables 4.2.6.8 and 6.1.1.4'
N N 0.0061 0.0033 'International Tables Vol C Tables 4.2.6.8 and 6.1.1.4'
Cl Cl 0.1484 0.1585 'International Tables Vol C Tables 4.2.6.8 and 6.1.1.4'
Co Co 0.3494 0.9721 'International Tables Vol C Tables 4.2.6.8 and 6.1.1.4'

loop_
_geom_angle_atom_site_label_1
_geom_angle_atom_site_label_2
_geom_angle_atom_site_label_3
_geom_angle_site_symmetry_1
_geom_angle_site_symmetry_3
_geom_angle
_geom_angle_publ_flag
Cl3 Co1 Cl4 . . 115.64(3) ?
Cl3 Co1 Cl2 . . 106.20(4) ?
Cl4 Co1 Cl2 . . 111.62(3) ?
Cl3 Co1 Cl1 . . 110.24(3) ?
Cl4 Co1 Cl1 . . 106.41(4) ?
Cl2 Co1 Cl1 . . 106.41(3) ?
N7 C1 C6 . . 121.8(2) ?
N7 C1 C2 . . 121.0(3) ?
C6 C1 C2 . . 117.2(3) ?
C3 C2 C1 . . 119.8(3) ?
C3 C2 H2 . . 120.1 ?
C1 C2 H2 . . 120.1 ?
N4 C3 C2 . . 121.0(3) ?
N4 C3 H3 . . 119.5 ?
C2 C3 H3 . . 119.5 ?
C3 N4 C5 . . 121.2(3) ?
C3 N4 H4 . . 123.8 ?
C5 N4 H4 . . 114.8 ?
N4 C5 C6 . . 121.2(3) ?
N4 C5 H5 . . 119.4 ?
C6 C5 H5 . . 119.4 ?
C5 C6 C1 . . 119.6(3) ?
C5 C6 H6 . . 120.2 ?
C1 C6 H6 . . 120.2 ?
C1 N7 H7A . . 118.5 ?
C1 N7 H7B . . 124.9 ?
H7A N7 H7B . . 116.6 ?
N14 C8 C13 . . 120.7(3) ?
N14 C8 C9 . . 121.0(2) ?
C13 C8 C9 . . 118.3(3) ?
C10 C9 C8 . . 118.7(3) ?
C10 C9 H9 . . 120.7 ?
C8 C9 H9 . . 120.7 ?
N11 C10 C9 . . 121.7(3) ?
N11 C10 H10 . . 119.1 ?
C9 C10 H10 . . 119.1 ?
C10 N11 C12 . . 120.6(3) ?
C10 N11 H11 . . 123.8 ?
C12 N11 H11 . . 114.0 ?
C13 C12 N11 . . 120.6(3) ?
C13 C12 H12 . . 119.7 ?
N11 C12 H12 . . 119.7 ?
C12 C13 C8 . . 120.1(3) ?
C12 C13 H13 . . 120.0 ?
C8 C13 H13 . . 120.0 ?
C8 N14 H14A . . 122.7 ?
C8 N14 H14B . . 121.0 ?
H14A N14 H14B . . 116.3 ?

loop_
_geom_bond_atom_site_label_1
_geom_bond_atom_site_label_2
_geom_bond_site_symmetry_2
_geom_bond_distance
_geom_bond_publ_flag
Co1 Cl3 . 2.2527(8) ?
Co1 Cl4 . 2.2597(8) ?
Co1 Cl2 . 2.2822(8) ?
Co1 Cl1 . 2.2880(8) ?
C1 N7 . 1.332(3) ?
C1 C6 . 1.411(4) ?
C1 C2 . 1.419(4) ?
C2 C3 . 1.361(4) ?
C2 H2 . 0.9500 ?
C3 N4 . 1.335(4) ?
C3 H3 . 0.9500 ?
N4 C5 . 1.345(4) ?
N4 H4 . 0.8772 ?
C5 C6 . 1.359(4) ?
C5 H5 . 0.9500 ?
C6 H6 . 0.9500 ?
N7 H7A . 0.8422 ?
N7 H7B . 0.8984 ?
C8 N14 . 1.333(3) ?
C8 C13 . 1.405(4) ?
C8 C9 . 1.410(4) ?
C9 C10 . 1.360(4) ?
C9 H9 . 0.9500 ?
C10 N11 . 1.344(4) ?
C10 H10 . 0.9500 ?
N11 C12 . 1.360(4) ?
N11 H11 . 0.8737 ?
C12 C13 . 1.348(4) ?
C12 H12 . 0.9500 ?
C13 H13 . 0.9500 ?
N14 H14A . 0.8967 ?
N14 H14B . 0.8440 ?

loop_
_geom_hbond_atom_site_label_D
_geom_hbond_atom_site_label_H
_geom_hbond_atom_site_label_A
_geom_hbond_site_symmetry_A
_geom_hbond_distance_DH
_geom_hbond_distance_HA
_geom_hbond_distance_DA
_geom_hbond_angle_DHA
N4 H4 Cl2 2_554 0.88 2.94 3.563(3) 130
N4 H4 Cl3 2_554 0.88 2.67 3.335(3) 134
N7 H7A Cl2 3_456 0.84 2.50 3.338(2) 175
N7 H7B Cl1 . 0.90 2.53 3.387(2) 158
N11 H11 Cl1 3_455 0.87 2.52 3.272(3) 144
N14 H14B Cl2 4_655 0.84 2.64 3.394(3) 149
N14 H14A Cl4 . 0.90 2.42 3.303(2) 169

loop_
_geom_torsion_atom_site_label_1
_geom_torsion_atom_site_label_2
_geom_torsion_atom_site_label_3
_geom_torsion_atom_site_label_4
_geom_torsion_site_symmetry_1
_geom_torsion_site_symmetry_2
_geom_torsion_site_symmetry_3
_geom_torsion_site_symmetry_4
_geom_torsion
_geom_torsion_publ_flag
N7 C1 C2 C3 . . . . -178.6(3) ?
C6 C1 C2 C3 . . . . 0.5(4) ?
C1 C2 C3 N4 . . . . -0.4(4) ?
C2 C3 N4 C5 . . . . -0.2(5) ?
C3 N4 C5 C6 . . . . 0.8(4) ?
N4 C5 C6 C1 . . . . -0.7(4) ?
N7 C1 C6 C5 . . . . 179.1(3) ?
C2 C1 C6 C5 . . . . 0.0(4) ?
N14 C8 C9 C10 . . . . -179.2(3) ?
C13 C8 C9 C10 . . . . 2.2(4) ?
C8 C9 C10 N11 . . . . -0.5(4) ?
C9 C10 N11 C12 . . . . -1.8(4) ?
C10 N11 C12 C13 . . . . 2.5(5) ?
N11 C12 C13 C8 . . . . -0.8(4) ?
N14 C8 C13 C12 . . . . 179.8(3) ?
C9 C8 C13 C12 . . . . -1.5(4) ?
